data_4502470
loop_
_publ_author_name
'Li, Shun-Li'
'Tan, Ke'
'Lan, Ya-Qian'
'Qin, Jun-Sheng'
'Li, Mei-Na'
'Du, Dong-Ying'
'Zang, Hong-Ying'
'Su, Zhong-Min'

_publ_section_title
;
 pH-Dependent Binary Metal&#x2212;Organic Compounds Assembled from
 Different Helical Units: Structural Variation and Supramolecular Isomers
;
_journal_issue 4
_journal_name_full 'Crystal Growth &amp; Design'
_journal_page_first 1699
_journal_paper_doi 10.1021/cg9012763
_journal_volume 10
_journal_year 2010
_chemical_formula_sum 'C26 H22 Cd N2 O7'
_chemical_formula_weight 586.86
_chemical_name_systematic
;
 ?
;
_space_group_IT_number 5
_symmetry_cell_setting monoclinic
_symmetry_space_group_name_Hall 'C 2y'
_symmetry_space_group_name_H-M 'C 1 2 1'
_atom_sites_solution_hydrogens geom
_atom_sites_solution_primary direct
_atom_sites_solution_secondary difmap
_audit_creation_method SHELXL-97
_cell_angle_alpha 90.00
_cell_angle_beta 111.026(2)
_cell_angle_gamma 90.00
_cell_formula_units_Z 2
_cell_length_a 15.5830(7)
_cell_length_b 6.0180(9)
_cell_length_c 14.1150(15)
_cell_measurement_temperature 293(2)
_cell_measurement_theta_max 24.95
_cell_measurement_theta_min 1.55
_cell_volume 1235.5(2)
_computing_cell_refinement 'SMART (Bruker, 1997)'
_computing_data_collection 'SMART (Bruker, 1997)'
_computing_data_reduction SAINT
_computing_molecular_graphics 'SHELXTL-PLUS (Sheldrick, 1990)'
_computing_publication_material SHELXL-97
_computing_structure_refinement 'SHELXL-97 (Sheldrick, 1997)'
_computing_structure_solution 'SHELXS-97(Sheldrick, 1997)'
_diffrn_ambient_temperature 293(2)
_diffrn_measured_fraction_theta_full 1.000
_diffrn_measured_fraction_theta_max 1.000
_diffrn_measurement_device_type 'Bruker APEX CCD area-detector'
_diffrn_measurement_method '\w scans'
_diffrn_radiation_monochromator graphite
_diffrn_radiation_source 'fine-focus sealed tube'
_diffrn_radiation_type MoK\a
_diffrn_radiation_wavelength 0.71069
_diffrn_reflns_av_R_equivalents 0.0209
_diffrn_reflns_av_sigmaI/netI 0.0354
_diffrn_reflns_limit_h_max 18
_diffrn_reflns_limit_h_min -9
_diffrn_reflns_limit_k_max 7
_diffrn_reflns_limit_k_min -6
_diffrn_reflns_limit_l_max 11
_diffrn_reflns_limit_l_min -16
_diffrn_reflns_number 3001
_diffrn_reflns_theta_full 24.95
_diffrn_reflns_theta_max 24.95
_diffrn_reflns_theta_min 1.55
_diffrn_standards_number 0
_exptl_absorpt_coefficient_mu 0.932
_exptl_absorpt_correction_T_max 0.792
_exptl_absorpt_correction_T_min 0.749
_exptl_absorpt_correction_type multi-scan
_exptl_absorpt_process_details 'SADABS(Sheldrick, 1996)'
_exptl_crystal_colour colorless
_exptl_crystal_density_diffrn 1.577
_exptl_crystal_density_method 'not measured'
_exptl_crystal_description block
_exptl_crystal_F_000 592
_exptl_crystal_size_max 0.31
_exptl_crystal_size_mid 0.26
_exptl_crystal_size_min 0.25
_refine_diff_density_max 0.590
_refine_diff_density_min -0.553
_refine_diff_density_rms 0.059
_refine_ls_abs_structure_details 'Flack H D (1983), Acta Cryst. A39, 876-881'
_refine_ls_abs_structure_Flack 0.00(3)
_refine_ls_extinction_method none
_refine_ls_goodness_of_fit_ref 1.052
_refine_ls_hydrogen_treatment mixed
_refine_ls_matrix_type full
_refine_ls_number_parameters 167
_refine_ls_number_reflns 2030
_refine_ls_number_restraints 2
_refine_ls_restrained_S_all 1.051
_refine_ls_R_factor_all 0.0235
_refine_ls_R_factor_gt 0.0234
_refine_ls_shift/su_max 0.001
_refine_ls_shift/su_mean 0.000
_refine_ls_structure_factor_coef Fsqd
_refine_ls_weighting_details 'calc w=1/[\s^2^(Fo^2^)+(0.0390P)^2^+0.0000P] where P=(Fo^2^+2Fc^2^)/3'
_refine_ls_weighting_scheme calc
_refine_ls_wR_factor_gt 0.0604
_refine_ls_wR_factor_ref 0.0604
_reflns_number_gt 2027
_reflns_number_total 2030
_reflns_threshold_expression >2sigma(I)
_cod_data_source_file cg9012763_si_001.cif
_cod_data_source_block 3b
_cod_depositor_comments
;
The following automatic conversions were performed:

'_symmetry_cell_setting' value 'Monoclinic' changed to 'monoclinic'
according to /home/saulius/struct/CIF-dictionaries/cif_core.dic
dictionary named 'cif_core.dic' version 2.4.2 from 2011-04-26.

Automatic conversion script
Id: cif_fix_values 1715 2011-07-08 13:25:40Z adriana 
;
_cod_original_sg_symbol_Hall C2y
_cod_original_sg_symbol_H-M C2
_cod_database_code 4502470

loop_
_symmetry_equiv_pos_as_xyz
'x, y, z'
'-x, y, -z'
'x+1/2, y+1/2, z'
'-x+1/2, y+1/2, -z'

loop_
_atom_site_label
_atom_site_type_symbol
_atom_site_fract_x
_atom_site_fract_y
_atom_site_fract_z
_atom_site_U_iso_or_equiv
_atom_site_adp_type
_atom_site_occupancy
_atom_site_symmetry_multiplicity
_atom_site_calc_flag
_atom_site_refinement_flags
Cd1 Cd 0.5000 0.6402 0.5000 0.03062(11) Uani 1 2 d S
C1 C 0.3402(3) 1.2169(9) -0.2966(3) 0.0609(15) Uani 1 1 d .
H1 H 0.4011 1.2387 -0.2545 0.073 Uiso 1 1 calc R
C2 C 0.2897(3) 1.0494(8) -0.2757(3) 0.0452(10) Uani 1 1 d .
C3 C 0.2113(3) 1.3169(7) -0.4401(3) 0.0466(9) Uani 1 1 d .
H3 H 0.1846 1.4109 -0.4952 0.056 Uiso 1 1 calc R
C4 C 0.3016(3) 1.3516(10) -0.3789(4) 0.0623(13) Uani 1 1 d .
H4 H 0.3356 1.4648 -0.3933 0.075 Uiso 1 1 calc R
C5 C 0.2003(2) 1.0236(7) -0.3430(3) 0.0413(8) Uani 1 1 d .
H5 H 0.1656 0.9083 -0.3313 0.050 Uiso 1 1 calc R
C6 C 0.3256(3) 0.9106(9) -0.1827(3) 0.0515(11) Uani 1 1 d .
H6A H 0.2887 0.7775 -0.1899 0.062 Uiso 1 1 calc R
H6B H 0.3887 0.8669 -0.1702 0.062 Uiso 1 1 calc R
C7 C 0.3606(3) 0.9686(7) -0.0046(3) 0.0442(9) Uani 1 1 d .
C8 C 0.3640(3) 1.1199(16) 0.0701(3) 0.0501(12) Uani 1 1 d .
H8 H 0.3392 1.2611 0.0522 0.060 Uiso 1 1 calc R
C9 C 0.4039(3) 1.0625(7) 0.1711(3) 0.0453(9) Uani 1 1 d .
H9 H 0.4083 1.1674 0.2210 0.054 Uiso 1 1 calc R
C10 C 0.4375(2) 0.8499(6) 0.1987(3) 0.0345(8) Uani 1 1 d .
C11 C 0.4313(2) 0.6977(6) 0.1232(2) 0.0392(10) Uani 1 1 d .
H11 H 0.4531 0.5540 0.1412 0.047 Uiso 1 1 calc R
C12 C 0.3935(3) 0.7540(7) 0.0212(3) 0.0458(9) Uani 1 1 d .
H12 H 0.3903 0.6503 -0.0288 0.055 Uiso 1 1 calc R
C13 C 0.4774(3) 0.7804(9) 0.3076(4) 0.0363(12) Uani 1 1 d .
N1 N 0.16092(17) 1.1527(14) -0.42323(17) 0.0406(7) Uani 1 1 d .
O1 O 0.3207(2) 1.0444(6) -0.1016(2) 0.0600(9) Uani 1 1 d .
O2 O 0.4894(2) 0.9222(5) 0.3755(2) 0.0555(8) Uani 1 1 d .
O3 O 0.4946(3) 0.5785(5) 0.3284(3) 0.0419(10) Uani 1 1 d .
O1W O 0.5000 0.2654(8) 0.5000 0.091(2) Uani 1 2 d SD
H1A H 0.495(5) 0.179(11) 0.450(4) 0.137 Uiso 1 1 d D

loop_
_atom_site_aniso_label
_atom_site_aniso_U_11
_atom_site_aniso_U_22
_atom_site_aniso_U_33
_atom_site_aniso_U_23
_atom_site_aniso_U_13
_atom_site_aniso_U_12
Cd1 0.03830(16) 0.02755(16) 0.01974(15) 0.000 0.00279(10) 0.000
C1 0.0374(19) 0.095(5) 0.040(2) 0.008(2) 0.0020(18) -0.009(2)
C2 0.0404(19) 0.070(3) 0.0238(17) 0.0079(16) 0.0101(15) 0.0096(17)
C3 0.050(2) 0.056(2) 0.0292(19) 0.0124(17) 0.0091(17) -0.0041(18)
C4 0.048(2) 0.084(4) 0.049(3) 0.020(2) 0.010(2) -0.015(2)
C5 0.0354(17) 0.056(2) 0.0300(18) 0.0092(16) 0.0086(15) -0.0011(16)
C6 0.052(2) 0.070(3) 0.0261(19) 0.0095(19) 0.0072(17) 0.017(2)
C7 0.051(2) 0.048(2) 0.0259(18) 0.0093(17) 0.0049(16) 0.0036(18)
C8 0.066(2) 0.038(3) 0.0392(17) 0.012(3) 0.0104(15) 0.014(3)
C9 0.060(2) 0.040(2) 0.0312(18) -0.0003(14) 0.0116(17) 0.0040(16)
C10 0.0384(18) 0.037(2) 0.0253(17) 0.0035(14) 0.0086(15) -0.0016(15)
C11 0.0504(18) 0.036(3) 0.0267(15) 0.0033(13) 0.0080(14) 0.0013(14)
C12 0.061(2) 0.044(2) 0.0262(18) -0.0013(16) 0.0090(17) 0.0019(19)
C13 0.038(2) 0.044(3) 0.025(2) 0.0022(19) 0.0084(18) -0.0028(19)
N1 0.0398(12) 0.051(2) 0.0246(11) 0.003(3) 0.0044(9) 0.001(3)
O1 0.083(2) 0.0640(19) 0.0247(14) 0.0140(12) 0.0084(14) 0.0204(16)
O2 0.090(2) 0.0433(18) 0.0259(14) -0.0034(12) 0.0126(14) -0.0054(15)
O3 0.0560(17) 0.041(3) 0.0259(15) 0.0072(13) 0.0109(13) 0.0115(14)
O1W 0.208(7) 0.027(3) 0.044(3) 0.000 0.053(4) 0.000

loop_
_atom_type_symbol
_atom_type_description
_atom_type_scat_dispersion_real
_atom_type_scat_dispersion_imag
_atom_type_scat_source
C C 0.0033 0.0016 'International Tables Vol C Tables 4.2.6.8 and 6.1.1.4'
H H 0.0000 0.0000 'International Tables Vol C Tables 4.2.6.8 and 6.1.1.4'
N N 0.0061 0.0033 'International Tables Vol C Tables 4.2.6.8 and 6.1.1.4'
O O 0.0106 0.0060 'International Tables Vol C Tables 4.2.6.8 and 6.1.1.4'
Cd Cd -0.8075 1.2024 'International Tables Vol C Tables 4.2.6.8 and 6.1.1.4'

loop_
_geom_angle_atom_site_label_1
_geom_angle_atom_site_label_2
_geom_angle_atom_site_label_3
_geom_angle
_geom_angle_site_symmetry_1
_geom_angle_site_symmetry_3
O1W Cd1 N1 91.8(2) . 4_545
O1W Cd1 N1 91.8(2) . 3_546
N1 Cd1 N1 176.3(4) 4_545 3_546
O1W Cd1 O2 134.87(7) . 2_656
N1 Cd1 O2 95.54(17) 4_545 2_656
N1 Cd1 O2 81.83(17) 3_546 2_656
O1W Cd1 O2 134.87(7) . .
N1 Cd1 O2 81.83(17) 4_545 .
N1 Cd1 O2 95.54(17) 3_546 .
O2 Cd1 O2 90.27(14) 2_656 .
O1W Cd1 O3 81.19(8) . .
N1 Cd1 O3 84.00(11) 4_545 .
N1 Cd1 O3 96.57(11) 3_546 .
O2 Cd1 O3 143.83(11) 2_656 .
O2 Cd1 O3 53.76(10) . .
O1W Cd1 O3 81.19(8) . 2_656
N1 Cd1 O3 96.57(11) 4_545 2_656
N1 Cd1 O3 84.00(11) 3_546 2_656
O2 Cd1 O3 53.76(10) 2_656 2_656
O2 Cd1 O3 143.83(10) . 2_656
O3 Cd1 O3 162.38(16) . 2_656
O1W Cd1 C13 107.91(12) . 2_656
N1 Cd1 C13 100.57(13) 4_545 2_656
N1 Cd1 C13 78.27(14) 3_546 2_656
O2 Cd1 C13 27.01(14) 2_656 2_656
O2 Cd1 C13 117.20(14) . 2_656
O3 Cd1 C13 169.51(14) . 2_656
O3 Cd1 C13 27.24(13) 2_656 2_656
O1W Cd1 C13 107.91(12) . .
N1 Cd1 C13 78.27(14) 4_545 .
N1 Cd1 C13 100.57(13) 3_546 .
O2 Cd1 C13 117.20(14) 2_656 .
O2 Cd1 C13 27.01(14) . .
O3 Cd1 C13 27.24(13) . .
O3 Cd1 C13 169.51(14) 2_656 .
C13 Cd1 C13 144.2(2) 2_656 .
C4 C1 C2 120.4(4) . .
C4 C1 H1 119.8 . .
C2 C1 H1 119.8 . .
C1 C2 C5 116.6(4) . .
C1 C2 C6 122.6(4) . .
C5 C2 C6 120.7(4) . .
N1 C3 C4 122.2(4) . .
N1 C3 H3 118.9 . .
C4 C3 H3 118.9 . .
C1 C4 C3 118.9(4) . .
C1 C4 H4 120.6 . .
C3 C4 H4 120.6 . .
N1 C5 C2 124.3(4) . .
N1 C5 H5 117.9 . .
C2 C5 H5 117.9 . .
O1 C6 C2 106.3(4) . .
O1 C6 H6A 110.5 . .
C2 C6 H6A 110.5 . .
O1 C6 H6B 110.5 . .
C2 C6 H6B 110.5 . .
H6A C6 H6B 108.7 . .
O1 C7 C8 115.1(5) . .
O1 C7 C12 124.5(4) . .
C8 C7 C12 120.3(4) . .
C7 C8 C9 120.2(7) . .
C7 C8 H8 119.9 . .
C9 C8 H8 119.9 . .
C8 C9 C10 120.4(5) . .
C8 C9 H9 119.8 . .
C10 C9 H9 119.8 . .
C11 C10 C9 118.8(3) . .
C11 C10 C13 119.7(4) . .
C9 C10 C13 121.5(4) . .
C10 C11 C12 121.6(3) . .
C10 C11 H11 119.2 . .
C12 C11 H11 119.2 . .
C11 C12 C7 118.6(4) . .
C11 C12 H12 120.7 . .
C7 C12 H12 120.7 . .
O2 C13 O3 121.4(5) . .
O2 C13 C10 119.4(4) . .
O3 C13 C10 119.1(5) . .
O2 C13 Cd1 61.2(2) . .
O3 C13 Cd1 62.0(3) . .
C10 C13 Cd1 164.1(3) . .
C5 N1 C3 117.6(3) . .
C5 N1 Cd1 117.7(3) . 3_454
C3 N1 Cd1 122.7(4) . 3_454
C7 O1 C6 118.8(4) . .
C13 O2 Cd1 91.8(3) . .
C13 O3 Cd1 90.8(3) . .
Cd1 O1W H1A 128(6) . .

loop_
_geom_bond_atom_site_label_1
_geom_bond_atom_site_label_2
_geom_bond_distance
_geom_bond_site_symmetry_2
Cd1 O1W 2.255(5) .
Cd1 N1 2.349(2) 4_545
Cd1 N1 2.349(3) 3_546
Cd1 O2 2.406(3) 2_656
Cd1 O2 2.406(3) .
Cd1 O3 2.422(4) .
Cd1 O3 2.422(4) 2_656
Cd1 C13 2.744(5) 2_656
Cd1 C13 2.744(5) .
C1 C4 1.367(7) .
C1 C2 1.375(6) .
C1 H1 0.9300 .
C2 C5 1.384(5) .
C2 C6 1.486(6) .
C3 N1 1.336(8) .
C3 C4 1.377(6) .
C3 H3 0.9300 .
C4 H4 0.9300 .
C5 N1 1.328(7) .
C5 H5 0.9300 .
C6 O1 1.424(6) .
C6 H6A 0.9700 .
C6 H6B 0.9700 .
C7 O1 1.364(5) .
C7 C8 1.379(8) .
C7 C12 1.389(6) .
C8 C9 1.380(6) .
C8 H8 0.9300 .
C9 C10 1.384(6) .
C9 H9 0.9300 .
C10 C11 1.381(5) .
C10 C13 1.496(6) .
C11 C12 1.388(5) .
C11 H11 0.9300 .
C12 H12 0.9300 .
C13 O2 1.247(6) .
C13 O3 1.256(6) .
N1 Cd1 2.349(2) 3_454
O1W H1A 0.86(6) .

loop_
_geom_hbond_atom_site_label_D
_geom_hbond_atom_site_label_H
_geom_hbond_atom_site_label_A
_geom_hbond_distance_DH
_geom_hbond_distance_HA
_geom_hbond_distance_DA
_geom_hbond_angle_DHA
_geom_hbond_site_symmetry_A
O1W H1A O2 0.86(6) 1.86(3) 2.678(5) 161(8) 1_545

loop_
_geom_torsion_atom_site_label_1
_geom_torsion_atom_site_label_2
_geom_torsion_atom_site_label_3
_geom_torsion_atom_site_label_4
_geom_torsion
_geom_torsion_site_symmetry_1
_geom_torsion_site_symmetry_4
C4 C1 C2 C5 1.5(7) . .
C4 C1 C2 C6 -174.7(5) . .
C2 C1 C4 C3 0.1(8) . .
N1 C3 C4 C1 -1.6(8) . .
C1 C2 C5 N1 -1.9(7) . .
C6 C2 C5 N1 174.4(5) . .
C1 C2 C6 O1 76.2(5) . .
C5 C2 C6 O1 -99.8(5) . .
O1 C7 C8 C9 -179.2(4) . .
C12 C7 C8 C9 3.0(7) . .
C7 C8 C9 C10 -2.8(7) . .
C8 C9 C10 C11 0.8(6) . .
C8 C9 C10 C13 -177.3(4) . .
C9 C10 C11 C12 0.8(6) . .
C13 C10 C11 C12 179.0(4) . .
C10 C11 C12 C7 -0.6(6) . .
O1 C7 C12 C11 -178.9(4) . .
C8 C7 C12 C11 -1.4(6) . .
C11 C10 C13 O2 174.5(4) . .
C9 C10 C13 O2 -7.4(7) . .
C11 C10 C13 O3 -8.3(7) . .
C9 C10 C13 O3 169.8(5) . .
C11 C10 C13 Cd1 -97.7(13) . .
C9 C10 C13 Cd1 80.4(14) . .
O1W Cd1 C13 O2 -176.8(3) . .
N1 Cd1 C13 O2 95.0(3) 4_545 .
N1 Cd1 C13 O2 -81.4(4) 3_546 .
O2 Cd1 C13 O2 4.8(4) 2_656 .
O3 Cd1 C13 O2 -165.2(6) . .
O3 Cd1 C13 O2 33.7(12) 2_656 .
C13 Cd1 C13 O2 3.2(3) 2_656 .
O1W Cd1 C13 O3 -11.6(4) . .
N1 Cd1 C13 O3 -99.8(4) 4_545 .
N1 Cd1 C13 O3 83.8(4) 3_546 .
O2 Cd1 C13 O3 170.0(3) 2_656 .
O2 Cd1 C13 O3 165.2(6) . .
O3 Cd1 C13 O3 -161.1(7) 2_656 .
C13 Cd1 C13 O3 168.4(4) 2_656 .
O1W Cd1 C13 C10 86.5(13) . .
N1 Cd1 C13 C10 -1.7(13) 4_545 .
N1 Cd1 C13 C10 -178.1(13) 3_546 .
O2 Cd1 C13 C10 -91.9(13) 2_656 .
O2 Cd1 C13 C10 -96.7(14) . .
O3 Cd1 C13 C10 98.1(15) . .
O3 Cd1 C13 C10 -63(2) 2_656 .
C13 Cd1 C13 C10 -93.5(13) 2_656 .
C2 C5 N1 C3 0.5(8) . .
C2 C5 N1 Cd1 -163.9(3) . 3_454
C4 C3 N1 C5 1.3(8) . .
C4 C3 N1 Cd1 164.8(4) . 3_454
C8 C7 O1 C6 171.5(4) . .
C12 C7 O1 C6 -10.8(7) . .
C2 C6 O1 C7 -171.5(4) . .
O3 C13 O2 Cd1 -15.3(6) . .
C10 C13 O2 Cd1 161.8(4) . .
O1W Cd1 O2 C13 4.3(3) . .
N1 Cd1 O2 C13 -80.2(3) 4_545 .
N1 Cd1 O2 C13 102.4(3) 3_546 .
O2 Cd1 O2 C13 -175.7(3) 2_656 .
O3 Cd1 O2 C13 8.3(3) . .
O3 Cd1 O2 C13 -170.2(3) 2_656 .
C13 Cd1 O2 C13 -177.91(17) 2_656 .
O2 C13 O3 Cd1 15.2(6) . .
C10 C13 O3 Cd1 -161.9(4) . .
O1W Cd1 O3 C13 168.8(4) . .
N1 Cd1 O3 C13 76.0(4) 4_545 .
N1 Cd1 O3 C13 -100.4(4) 3_546 .
O2 Cd1 O3 C13 -15.2(5) 2_656 .
O2 Cd1 O3 C13 -8.3(3) . .
O3 Cd1 O3 C13 168.8(4) 2_656 .
C13 Cd1 O3 C13 -40.5(13) 2_656 .
